data_7033399
loop_
_publ_author_name
'Castro-Osma, Jose A'
'Alonso-Moreno, Carlos'
'Lara-S\'anchez, Agust\'in'
'Otero, Antonio'
'Fern\'andez-Baeza, Juan'
'S\'anchez-Barba, Luis F'
'Rodr\'iguez, Ana M'

_publ_section_title
;
 Catalytic behaviour in the ring-opening polymerisation of
 organoaluminiums supported by bulky heteroscorpionate ligands.
;
_journal_issue 27
_journal_name_full 'Dalton transactions (Cambridge, England : 2003)'
_journal_page_first 12388
_journal_page_last 12400
_journal_paper_doi 10.1039/c4dt03475a
_journal_volume 44
_journal_year 2015
_chemical_formula_moiety 'C30 H45 N5 O'
_chemical_formula_sum 'C30 H45 N5 O'
_chemical_formula_weight 491.71
_chemical_name_systematic
;
 ?
;
_space_group_IT_number 14
_symmetry_cell_setting monoclinic
_symmetry_space_group_name_Hall '-P 2yn'
_symmetry_space_group_name_H-M 'P 1 21/n 1'
_atom_sites_solution_hydrogens geom
_atom_sites_solution_primary direct
_atom_sites_solution_secondary difmap
_audit_creation_method SHELXL-97
_audit_update_record
;
2014-11-06 deposited with the CCDC.
2014-12-12 downloaded from the CCDC.
;
_cell_angle_alpha 90.00
_cell_angle_beta 100.329(3)
_cell_angle_gamma 90.00
_cell_formula_units_Z 4
_cell_length_a 12.6909(10)
_cell_length_b 13.2006(11)
_cell_length_c 18.4966(13)
_cell_measurement_reflns_used 1015
_cell_measurement_temperature 230(2)
_cell_measurement_theta_max 16.678
_cell_measurement_theta_min 2.245
_cell_volume 3048.5(4)
_computing_cell_refinement 'Bruker SAINT'
_computing_data_collection 'Bruker APEX'
_computing_data_reduction 'Bruker SAINT, SADABS, XPREP'
_computing_molecular_graphics 'Bruker SHELXTL'
_computing_publication_material 'Bruker SHELXTL'
_computing_structure_refinement 'SHELXL-97 (Sheldrick, 1997)'
_computing_structure_solution 'SHELXS-97 (Sheldrick, 1990)'
_diffrn_ambient_temperature 230(2)
_diffrn_measured_fraction_theta_full 0.988
_diffrn_measured_fraction_theta_max 0.988
_diffrn_measurement_device_type 'CCD area detector'
_diffrn_measurement_method 'omega and phi scans'
_diffrn_radiation_monochromator graphite
_diffrn_radiation_source 'fine-focus sealed tube'
_diffrn_radiation_type MoK\a
_diffrn_radiation_wavelength 0.71073
_diffrn_reflns_av_R_equivalents 0.0895
_diffrn_reflns_av_sigmaI/netI 0.1041
_diffrn_reflns_limit_h_max 15
_diffrn_reflns_limit_h_min -14
_diffrn_reflns_limit_k_max 15
_diffrn_reflns_limit_k_min -15
_diffrn_reflns_limit_l_max 18
_diffrn_reflns_limit_l_min -21
_diffrn_reflns_number 17758
_diffrn_reflns_theta_full 25.00
_diffrn_reflns_theta_max 25.00
_diffrn_reflns_theta_min 1.81
_exptl_absorpt_coefficient_mu 0.066
_exptl_absorpt_correction_T_max 0.746
_exptl_absorpt_correction_T_min 0.671
_exptl_absorpt_correction_type multi-scan
_exptl_absorpt_process_details SADABS
_exptl_crystal_colour colourless
_exptl_crystal_density_diffrn 1.071
_exptl_crystal_density_method 'not measured'
_exptl_crystal_description prism
_exptl_crystal_F_000 1072
_exptl_crystal_size_max 0.21
_exptl_crystal_size_mid 0.17
_exptl_crystal_size_min 0.08
_refine_diff_density_max 0.353
_refine_diff_density_min -0.314
_refine_diff_density_rms 0.054
_refine_ls_extinction_coef 0.0041(9)
_refine_ls_extinction_expression Fc^*^=kFc[1+0.001xFc^2^\l^3^/sin(2\q)]^-1/4^
_refine_ls_extinction_method SHELXL
_refine_ls_goodness_of_fit_ref 1.021
_refine_ls_hydrogen_treatment mixed
_refine_ls_matrix_type full
_refine_ls_number_parameters 337
_refine_ls_number_reflns 5291
_refine_ls_number_restraints 15
_refine_ls_restrained_S_all 1.022
_refine_ls_R_factor_all 0.1575
_refine_ls_R_factor_gt 0.0739
_refine_ls_shift/su_max 0.005
_refine_ls_shift/su_mean 0.000
_refine_ls_structure_factor_coef Fsqd
_refine_ls_weighting_details 'calc w=1/[\s^2^(Fo^2^)+(0.0903P)^2^+0.4117P] where P=(Fo^2^+2Fc^2^)/3'
_refine_ls_weighting_scheme calc
_refine_ls_wR_factor_gt 0.1714
_refine_ls_wR_factor_ref 0.2195
_reflns_d_resolution_high 0.8410
_reflns_number_gt 2554
_reflns_number_total 5291
_reflns_threshold_expression >2sigma(I)
_cod_data_source_file c4dt03475a2.cif
_cod_data_source_block 5
_cod_depositor_comments 'Adding full bibliography for 7033398--7033400.cif.'
_cod_original_sg_symbol_H-M P21/n
_cod_database_code 7033399
_shelx_title ' JA_ORG2 in P2(1)/n'
_shelx_f_calc_maximum 263.25
_shelx_f_squared_multiplier 1.000

loop_
_symmetry_equiv_pos_as_xyz
'x, y, z'
'-x+1/2, y+1/2, -z+1/2'
'-x, -y, -z'
'x-1/2, -y-1/2, z-1/2'

loop_
_atom_site_label
_atom_site_type_symbol
_atom_site_fract_x
_atom_site_fract_y
_atom_site_fract_z
_atom_site_U_iso_or_equiv
_atom_site_adp_type
_atom_site_occupancy
_atom_site_symmetry_multiplicity
_atom_site_calc_flag
_atom_site_refinement_flags
_atom_site_disorder_assembly
_atom_site_disorder_group
N1 N 0.7790(2) 0.1704(2) 0.12977(16) 0.0373(8) Uani 1 1 d . . .
N2 N 0.6792(2) 0.2105(2) 0.12510(17) 0.0416(8) Uani 1 1 d . . .
N3 N 0.8802(2) 0.2503(2) 0.04682(15) 0.0333(7) Uani 1 1 d . . .
N4 N 0.7928(2) 0.2367(2) -0.00682(16) 0.0386(8) Uani 1 1 d . . .
N5 N 0.7777(3) 0.4076(2) 0.1030(2) 0.0397(9) Uani 1 1 d . . .
O1 O 0.8565(2) 0.36212(19) 0.21896(14) 0.0500(8) Uani 1 1 d . . .
C1 C 0.6151(3) 0.1320(3) 0.1285(2) 0.0408(10) Uani 1 1 d . . .
C2 C 0.6741(3) 0.0416(3) 0.1342(2) 0.0440(10) Uani 1 1 d . . .
H2 H 0.6468 -0.0234 0.1369 0.053 Uiso 1 1 calc R . .
C3 C 0.7784(3) 0.0664(3) 0.1349(2) 0.0380(9) Uani 1 1 d . . .
C4 C 0.4962(3) 0.1491(3) 0.1249(2) 0.0527(12) Uani 1 1 d . . .
C5 C 0.4579(4) 0.0864(5) 0.1829(3) 0.116(3) Uani 1 1 d . . .
H5A H 0.4992 0.1026 0.2302 0.174 Uiso 1 1 calc R . .
H5B H 0.4662 0.0158 0.1728 0.174 Uiso 1 1 calc R . .
H5C H 0.3837 0.1007 0.1828 0.174 Uiso 1 1 calc R . .
C6 C 0.4730(4) 0.2601(4) 0.1387(4) 0.102(2) Uani 1 1 d . . .
H6A H 0.3977 0.2688 0.1379 0.153 Uiso 1 1 calc R . .
H6B H 0.4946 0.3012 0.1011 0.153 Uiso 1 1 calc R . .
H6C H 0.5122 0.2801 0.1858 0.153 Uiso 1 1 calc R . .
C7 C 0.4371(4) 0.1208(5) 0.0501(3) 0.107(2) Uani 1 1 d . . .
H7A H 0.4462 0.0498 0.0420 0.160 Uiso 1 1 calc R . .
H7B H 0.4648 0.1591 0.0136 0.160 Uiso 1 1 calc R . .
H7C H 0.3623 0.1356 0.0469 0.160 Uiso 1 1 calc R . .
C8 C 0.8753(3) -0.0028(3) 0.1424(2) 0.0426(10) Uani 1 1 d . . .
C9 C 0.8378(4) -0.1119(3) 0.1494(3) 0.0668(14) Uani 1 1 d . . .
H9A H 0.8065 -0.1181 0.1928 0.100 Uiso 1 1 calc R . .
H9B H 0.8979 -0.1569 0.1530 0.100 Uiso 1 1 calc R . .
H9C H 0.7855 -0.1291 0.1070 0.100 Uiso 1 1 calc R . .
C10 C 0.9569(3) 0.0219(3) 0.2123(2) 0.0582(12) Uani 1 1 d . . .
H10A H 0.9793 0.0912 0.2106 0.087 Uiso 1 1 calc R . .
H10B H 1.0179 -0.0218 0.2152 0.087 Uiso 1 1 calc R . .
H10C H 0.9243 0.0118 0.2547 0.087 Uiso 1 1 calc R . .
C11 C 0.9274(3) 0.0038(3) 0.0737(2) 0.0576(12) Uani 1 1 d . . .
H11A H 0.8744 -0.0086 0.0307 0.086 Uiso 1 1 calc R . .
H11B H 0.9832 -0.0460 0.0769 0.086 Uiso 1 1 calc R . .
H11C H 0.9574 0.0701 0.0707 0.086 Uiso 1 1 calc R . .
C12 C 0.8260(3) 0.2604(3) -0.0684(2) 0.0446(10) Uani 1 1 d . A .
C13 C 0.9327(3) 0.2919(3) -0.0539(2) 0.0490(11) Uani 1 1 d . . .
H13 H 0.9729 0.3127 -0.0885 0.059 Uiso 1 1 calc R . .
C14 C 0.9673(3) 0.2867(3) 0.0203(2) 0.0374(9) Uani 1 1 d . . .
C15 C 0.7517(3) 0.2519(4) -0.1414(2) 0.0575(12) Uani 1 1 d D . .
C16 C 0.6503(7) 0.1911(8) -0.1320(6) 0.067(3) Uiso 0.50 1 d PDU A 1
H16A H 0.6029 0.1862 -0.1786 0.101 Uiso 0.50 1 calc PR A 1
H16B H 0.6145 0.2251 -0.0975 0.101 Uiso 0.50 1 calc PR A 1
H16C H 0.6709 0.1243 -0.1143 0.101 Uiso 0.50 1 calc PR A 1
C17 C 0.7195(10) 0.3587(7) -0.1685(7) 0.088(4) Uiso 0.50 1 d PDU A 1
H17A H 0.6721 0.3549 -0.2151 0.132 Uiso 0.50 1 calc PR A 1
H17B H 0.7823 0.3964 -0.1738 0.132 Uiso 0.50 1 calc PR A 1
H17C H 0.6837 0.3920 -0.1336 0.132 Uiso 0.50 1 calc PR A 1
C18 C 0.8078(8) 0.2011(8) -0.1979(6) 0.072(3) Uiso 0.50 1 d PDU A 1
H18A H 0.7595 0.1970 -0.2441 0.108 Uiso 0.50 1 calc PR A 1
H18B H 0.8299 0.1342 -0.1814 0.108 Uiso 0.50 1 calc PR A 1
H18C H 0.8695 0.2402 -0.2038 0.108 Uiso 0.50 1 calc PR A 1
C16A C 0.6375(8) 0.2455(8) -0.1348(6) 0.079(3) Uiso 0.50 1 d PDU A 2
H16D H 0.5942 0.2417 -0.1829 0.118 Uiso 0.50 1 calc PR A 2
H16E H 0.6181 0.3046 -0.1099 0.118 Uiso 0.50 1 calc PR A 2
H16F H 0.6262 0.1861 -0.1072 0.118 Uiso 0.50 1 calc PR A 2
C17A C 0.7641(10) 0.3478(8) -0.1895(7) 0.094(4) Uiso 0.50 1 d PDU A 2
H17D H 0.7165 0.3421 -0.2359 0.141 Uiso 0.50 1 calc PR A 2
H17E H 0.8366 0.3524 -0.1975 0.141 Uiso 0.50 1 calc PR A 2
H17F H 0.7466 0.4075 -0.1645 0.141 Uiso 0.50 1 calc PR A 2
C18A C 0.7862(9) 0.1576(8) -0.1815(7) 0.087(4) Uiso 0.50 1 d PDU A 2
H18D H 0.7404 0.1506 -0.2286 0.130 Uiso 0.50 1 calc PR A 2
H18E H 0.7806 0.0982 -0.1526 0.130 Uiso 0.50 1 calc PR A 2
H18F H 0.8590 0.1657 -0.1883 0.130 Uiso 0.50 1 calc PR A 2
C19 C 1.0757(3) 0.3128(3) 0.0642(2) 0.0453(11) Uani 1 1 d . . .
C20 C 1.0694(4) 0.3933(3) 0.1235(2) 0.0643(13) Uani 1 1 d . . .
H20A H 1.0299 0.4509 0.1015 0.096 Uiso 1 1 calc R . .
H20B H 1.1405 0.4140 0.1455 0.096 Uiso 1 1 calc R . .
H20C H 1.0339 0.3652 0.1606 0.096 Uiso 1 1 calc R . .
C21 C 1.1327(3) 0.2189(3) 0.1004(3) 0.0624(13) Uani 1 1 d . . .
H21A H 1.0950 0.1939 0.1373 0.094 Uiso 1 1 calc R . .
H21B H 1.2047 0.2363 0.1227 0.094 Uiso 1 1 calc R . .
H21C H 1.1343 0.1675 0.0639 0.094 Uiso 1 1 calc R . .
C22 C 1.1453(3) 0.3567(4) 0.0119(3) 0.0790(17) Uani 1 1 d . . .
H22A H 1.1522 0.3076 -0.0253 0.119 Uiso 1 1 calc R . .
H22B H 1.2149 0.3730 0.0391 0.119 Uiso 1 1 calc R . .
H22C H 1.1122 0.4169 -0.0109 0.119 Uiso 1 1 calc R . .
C23 C 0.8625(3) 0.2426(3) 0.12322(19) 0.0346(9) Uani 1 1 d . . .
H23 H 0.9292 0.2194 0.1540 0.041 Uiso 1 1 calc R . .
C24 C 0.8306(3) 0.3439(3) 0.1539(2) 0.0368(9) Uani 1 1 d . . .
C25 C 0.7303(3) 0.5007(3) 0.1156(2) 0.0392(9) Uani 1 1 d . . .
C26 C 0.7740(3) 0.5636(3) 0.1731(2) 0.0445(10) Uani 1 1 d . . .
H26 H 0.8353 0.5442 0.2056 0.053 Uiso 1 1 calc R . .
C27 C 0.7257(4) 0.6557(3) 0.1819(2) 0.0499(11) Uani 1 1 d . . .
H27 H 0.7548 0.6978 0.2207 0.060 Uiso 1 1 calc R . .
C28 C 0.6365(4) 0.6856(3) 0.1348(2) 0.0556(12) Uani 1 1 d . . .
H28 H 0.6046 0.7475 0.1414 0.067 Uiso 1 1 calc R . .
C29 C 0.5938(4) 0.6237(3) 0.0776(3) 0.0651(13) Uani 1 1 d . . .
H29 H 0.5329 0.6440 0.0451 0.078 Uiso 1 1 calc R . .
C30 C 0.6404(3) 0.5313(3) 0.0678(2) 0.0537(12) Uani 1 1 d . . .
H30 H 0.6107 0.4898 0.0288 0.064 Uiso 1 1 calc R . .
H5 H 0.759(3) 0.384(3) 0.065(2) 0.032(12) Uiso 1 1 d . . .

loop_
_atom_site_aniso_label
_atom_site_aniso_U_11
_atom_site_aniso_U_22
_atom_site_aniso_U_33
_atom_site_aniso_U_23
_atom_site_aniso_U_13
_atom_site_aniso_U_12
N1 0.0301(17) 0.0401(19) 0.044(2) 0.0012(15) 0.0129(15) -0.0015(15)
N2 0.0349(19) 0.046(2) 0.046(2) 0.0014(16) 0.0136(16) 0.0021(16)
N3 0.0304(17) 0.0387(18) 0.0315(17) -0.0004(14) 0.0077(14) -0.0016(14)
N4 0.0300(17) 0.048(2) 0.0360(19) -0.0062(16) 0.0023(15) -0.0004(15)
N5 0.049(2) 0.038(2) 0.032(2) -0.0043(17) 0.0059(18) 0.0024(17)
O1 0.070(2) 0.0471(17) 0.0318(16) -0.0031(13) 0.0065(14) 0.0028(15)
C1 0.040(2) 0.046(3) 0.038(2) -0.0039(19) 0.0103(18) -0.007(2)
C2 0.047(3) 0.041(2) 0.046(3) -0.004(2) 0.015(2) -0.009(2)
C3 0.045(2) 0.034(2) 0.038(2) -0.0027(18) 0.0142(19) -0.0037(19)
C4 0.035(2) 0.066(3) 0.057(3) -0.002(2) 0.008(2) -0.005(2)
C5 0.048(3) 0.167(7) 0.143(6) 0.065(5) 0.041(4) 0.006(4)
C6 0.048(3) 0.098(5) 0.162(6) -0.036(4) 0.029(4) 0.007(3)
C7 0.053(3) 0.176(7) 0.084(4) -0.029(4) -0.008(3) 0.018(4)
C8 0.047(2) 0.036(2) 0.048(2) -0.0027(19) 0.018(2) 0.0036(19)
C9 0.074(3) 0.036(3) 0.099(4) 0.004(2) 0.038(3) 0.003(2)
C10 0.052(3) 0.055(3) 0.068(3) 0.008(2) 0.012(2) 0.016(2)
C11 0.065(3) 0.048(3) 0.068(3) -0.005(2) 0.036(3) 0.006(2)
C12 0.041(2) 0.055(3) 0.037(2) -0.005(2) 0.0060(19) 0.006(2)
C13 0.039(2) 0.071(3) 0.039(2) 0.007(2) 0.013(2) -0.002(2)
C14 0.034(2) 0.042(2) 0.038(2) 0.0022(18) 0.0100(18) 0.0009(18)
C15 0.042(2) 0.087(4) 0.042(2) -0.009(2) 0.001(2) 0.007(2)
C19 0.033(2) 0.060(3) 0.041(2) 0.006(2) 0.0021(18) -0.012(2)
C20 0.050(3) 0.073(3) 0.066(3) -0.003(3) 0.000(2) -0.016(2)
C21 0.041(2) 0.072(3) 0.071(3) 0.005(3) 0.001(2) -0.001(2)
C22 0.046(3) 0.128(5) 0.064(3) 0.017(3) 0.013(2) -0.032(3)
C23 0.036(2) 0.035(2) 0.032(2) 0.0050(17) 0.0059(17) -0.0024(17)
C24 0.037(2) 0.040(2) 0.035(2) 0.0019(19) 0.0104(18) -0.0042(18)
C25 0.046(2) 0.036(2) 0.038(2) 0.0012(18) 0.0130(19) -0.0024(19)
C26 0.057(3) 0.041(2) 0.037(2) 0.0024(19) 0.011(2) -0.005(2)
C27 0.071(3) 0.036(2) 0.045(3) -0.004(2) 0.018(2) -0.009(2)
C28 0.056(3) 0.043(3) 0.069(3) -0.001(2) 0.012(3) 0.004(2)
C29 0.060(3) 0.051(3) 0.078(3) 0.002(3) -0.005(3) 0.011(2)
C30 0.056(3) 0.043(3) 0.059(3) -0.005(2) -0.001(2) -0.001(2)

loop_
_atom_type_symbol
_atom_type_description
_atom_type_scat_dispersion_real
_atom_type_scat_dispersion_imag
_atom_type_scat_source
C C 0.0033 0.0016 'International Tables Vol C Tables 4.2.6.8 and 6.1.1.4'
H H 0.0000 0.0000 'International Tables Vol C Tables 4.2.6.8 and 6.1.1.4'
N N 0.0061 0.0033 'International Tables Vol C Tables 4.2.6.8 and 6.1.1.4'
O O 0.0106 0.0060 'International Tables Vol C Tables 4.2.6.8 and 6.1.1.4'

loop_
_geom_angle_atom_site_label_1
_geom_angle_atom_site_label_2
_geom_angle_atom_site_label_3
_geom_angle
N2 N1 C3 112.0(3)
N2 N1 C23 115.3(3)
C3 N1 C23 132.5(3)
C1 N2 N1 105.4(3)
N4 N3 C14 112.9(3)
N4 N3 C23 116.5(3)
C14 N3 C23 129.6(3)
C12 N4 N3 104.7(3)
C24 N5 C25 127.2(4)
N2 C1 C2 110.2(3)
N2 C1 C4 119.8(4)
C2 C1 C4 130.0(4)
C3 C2 C1 107.5(3)
C2 C3 N1 104.8(3)
C2 C3 C8 128.8(4)
N1 C3 C8 126.3(3)
C7 C4 C5 110.5(5)
C7 C4 C1 109.5(4)
C5 C4 C1 109.5(4)
C7 C4 C6 108.3(4)
C5 C4 C6 108.2(4)
C1 C4 C6 110.8(4)
C3 C8 C9 108.4(3)
C3 C8 C11 110.6(3)
C9 C8 C11 108.0(3)
C3 C8 C10 111.2(3)
C9 C8 C10 107.5(3)
C11 C8 C10 111.0(3)
N4 C12 C13 110.7(3)
N4 C12 C15 120.7(4)
C13 C12 C15 128.6(4)
C14 C13 C12 107.8(4)
C13 C14 N3 103.9(3)
C13 C14 C19 129.0(3)
N3 C14 C19 127.1(3)
C16A C15 C12 113.2(5)
C16A C15 C18 128.2(7)
C12 C15 C18 110.7(5)
C16A C15 C17 82.6(6)
C12 C15 C17 108.2(6)
C18 C15 C17 108.2(6)
C16A C15 C16 28.0(5)
C12 C15 C16 109.6(5)
C18 C15 C16 110.4(6)
C17 C15 C16 109.6(6)
C16A C15 C18A 111.0(7)
C12 C15 C18A 107.7(5)
C18 C15 C18A 27.3(5)
C17 C15 C18A 131.8(7)
C16 C15 C18A 87.1(6)
C16A C15 C17A 107.0(7)
C12 C15 C17A 109.8(6)
C18 C15 C17A 82.0(6)
C17 C15 C17A 28.2(5)
C16 C15 C17A 130.5(7)
C18A C15 C17A 108.1(6)
C14 C19 C21 111.5(3)
C14 C19 C22 108.6(3)
C21 C19 C22 107.6(4)
C14 C19 C20 112.5(3)
C21 C19 C20 109.2(3)
C22 C19 C20 107.3(4)
N1 C23 N3 111.4(3)
N1 C23 C24 107.3(3)
N3 C23 C24 113.0(3)
O1 C24 N5 125.5(4)
O1 C24 C23 119.8(3)
N5 C24 C23 114.6(3)
C30 C25 C26 119.3(4)
C30 C25 N5 118.9(4)
C26 C25 N5 121.8(4)
C27 C26 C25 119.5(4)
C28 C27 C26 121.1(4)
C27 C28 C29 119.4(4)
C28 C29 C30 120.6(4)
C25 C30 C29 120.1(4)

loop_
_geom_bond_atom_site_label_1
_geom_bond_atom_site_label_2
_geom_bond_distance
N1 N2 1.362(4)
N1 C3 1.377(4)
N1 C23 1.446(4)
N2 C1 1.325(5)
N3 N4 1.361(4)
N3 C14 1.374(4)
N3 C23 1.474(4)
N4 C12 1.320(4)
N5 C24 1.349(5)
N5 C25 1.406(5)
O1 C24 1.213(4)
C1 C2 1.403(5)
C1 C4 1.515(5)
C2 C3 1.362(5)
C3 C8 1.517(5)
C4 C7 1.497(6)
C4 C5 1.504(6)
C4 C6 1.525(6)
C8 C9 1.529(5)
C8 C11 1.537(5)
C8 C10 1.539(5)
C12 C13 1.395(5)
C12 C15 1.507(5)
C13 C14 1.366(5)
C14 C19 1.506(5)
C15 C16A 1.479(10)
C15 C18 1.521(9)
C15 C17 1.527(10)
C15 C16 1.553(9)
C15 C18A 1.552(10)
C15 C17A 1.571(10)
C19 C21 1.528(6)
C19 C22 1.536(5)
C19 C20 1.540(6)
C23 C24 1.535(5)
C25 C30 1.373(5)
C25 C26 1.385(5)
C26 C27 1.384(5)
C27 C28 1.357(6)
C28 C29 1.369(6)
C29 C30 1.381(6)
